data_1552350
loop_
_publ_author_name
'Schluscha\&s, Bastian'
'Abbenseth, Josh'
'Demeshko, Serhiy'
'Finger, Markus'
'Franke, Alicja'
'Herwig, Christian'
'W\"urtele, Christian'
'Ivanovi\'c-Burmazovi\'c, Ivana'
'Limberg, Christian'
'Telser, Joshua'
'Schneider, Sven'

_publ_section_title
;
 Selectivity of Tungsten Mediated Dinitrogen Splitting vs. Proton
 Reduction
;
_journal_name_full 'Chemical Science'
_journal_paper_doi 10.1039/C9SC03779A
_journal_year 2019
_chemical_formula_sum 'C40 H88 Cl2 N4 P4 W2'
_chemical_formula_weight 1187.62
_chemical_name_common BS-A-165
_space_group_crystal_system monoclinic
_space_group_IT_number 15
_space_group_name_Hall '-C 2yc'
_space_group_name_H-M_alt 'C 1 2/c 1'
_symmetry_space_group_name_Hall '-C 2yc'
_symmetry_space_group_name_H-M 'C 1 2/c 1'
_atom_sites_solution_hydrogens geom
_audit_update_record
;
2019-07-29 deposited with the CCDC.    2019-09-20 downloaded from the CCDC.
;
_cell_angle_alpha 90
_cell_angle_beta 111.350(2)
_cell_angle_gamma 90
_cell_formula_units_Z 4
_cell_length_a 23.0363(8)
_cell_length_b 9.8057(3)
_cell_length_c 23.3255(8)
_cell_measurement_reflns_used 9834
_cell_measurement_temperature 100.(2)
_cell_measurement_theta_max 28.1312
_cell_measurement_theta_min 2.2836
_cell_volume 4907.3(3)
_computing_cell_refinement 'SAINT V8.34A (Bruker AXS Inc., 2013)'
_computing_data_collection 'Bruker Instrument Service v4.2.3'
_computing_data_reduction 'SAINT V8.34A (Bruker AXS Inc., 2013)'
_computing_structure_refinement 'SHELXL-2014/6 (Sheldrick, 2014)'
_computing_structure_solution 'SHELXT-2014 (Sheldrick, 2014)'
_diffrn_ambient_temperature 100.(2)
_diffrn_detector_area_resol_mean 10.4167
_diffrn_measured_fraction_theta_full 0.997
_diffrn_measured_fraction_theta_max 0.997
_diffrn_measurement_device_type 'Bruker D8 Venture CMOS'
_diffrn_measurement_method 'omega and phi scans'
_diffrn_radiation_monochromator 'multilayer optics'
_diffrn_radiation_type MoK\a
_diffrn_radiation_wavelength 0.71073
_diffrn_reflns_av_R_equivalents 0.0747
_diffrn_reflns_av_unetI/netI 0.0393
_diffrn_reflns_limit_h_max 30
_diffrn_reflns_limit_h_min -30
_diffrn_reflns_limit_k_max 13
_diffrn_reflns_limit_k_min -13
_diffrn_reflns_limit_l_max 31
_diffrn_reflns_limit_l_min -30
_diffrn_reflns_number 53392
_diffrn_reflns_theta_full 28.36
_diffrn_reflns_theta_max 28.36
_diffrn_reflns_theta_min 2.13
_diffrn_source 'microfucus sealed tube'
_diffrn_source_type 'INCOATEC microfocus sealed tube'
_exptl_absorpt_coefficient_mu 4.955
_exptl_absorpt_correction_T_max 0.75
_exptl_absorpt_correction_T_min 0.55
_exptl_absorpt_correction_type multi-scan
_exptl_absorpt_process_details 'SADABS V2014/4 (Bruker AXS Inc.)'
_exptl_crystal_colour 'clear intense green'
_exptl_crystal_density_diffrn 1.607
_exptl_crystal_density_method 'not measured'
_exptl_crystal_description block
_exptl_crystal_F_000 2392
_exptl_crystal_size_max 0.168
_exptl_crystal_size_mid 0.128
_exptl_crystal_size_min 0.088
_refine_diff_density_max 1.434
_refine_diff_density_min -1.253
_refine_ls_extinction_method none
_refine_ls_goodness_of_fit_ref 1.089
_refine_ls_hydrogen_treatment constr
_refine_ls_matrix_type full
_refine_ls_number_parameters 456
_refine_ls_number_reflns 6110
_refine_ls_number_restraints 217
_refine_ls_restrained_S_all 1.099
_refine_ls_R_factor_all 0.0473
_refine_ls_R_factor_gt 0.0303
_refine_ls_shift/su_max 0.003
_refine_ls_shift/su_mean 0.000
_refine_ls_structure_factor_coef Fsqd
_refine_ls_weighting_details 'w=1/[\s^2^(Fo^2^)+23.0741P] where P=(Fo^2^+2Fc^2^)/3'
_refine_ls_weighting_scheme calc
_refine_ls_wR_factor_gt 0.0482
_refine_ls_wR_factor_ref 0.0518
_reflns_number_gt 5015
_reflns_number_total 6110
_reflns_threshold_expression 'I > 2\s(I)'
_cod_data_source_file c9sc03779a2.cif
_cod_data_source_block I_CCDC1
_cod_database_code 1552350

loop_
_space_group_symop_operation_xyz
'x, y, z'
'-x, y, -z+1/2'
'x+1/2, y+1/2, z'
'-x+1/2, y+1/2, -z+1/2'
'-x, -y, -z'
'x, -y, z-1/2'
'-x+1/2, -y+1/2, -z'
'x+1/2, -y+1/2, z-1/2'

loop_
_atom_site_type_symbol
_atom_site_label
_atom_site_fract_x
_atom_site_fract_y
_atom_site_fract_z
_atom_site_U_iso_or_equiv
_atom_site_adp_type
_atom_site_calc_flag
_atom_site_refinement_flags_adp
_atom_site_refinement_flags_occupancy
_atom_site_refinement_flags_posn
_atom_site_occupancy
_atom_site_disorder_assembly
_atom_site_disorder_group
C C17 0.26842(17) 0.7034(4) 0.63038(17) 0.0285(9) Uani d U . D 1.0 . .
C C14 0.4278(2) 0.7081(6) 0.8053(2) 0.0536(13) Uani d U . . 1.0 . .
H H14A 0.4469 0.6217 0.8005 0.064 Uiso calc U P R 0.671(3) A 1
H H14B 0.4325 0.7199 0.8485 0.064 Uiso calc U P R 0.671(3) A 1
H H14C 0.4483 0.7837 0.7927 0.064 Uiso calc U P R 0.671(3) A 1
H H14D 0.4114 0.6472 0.8291 0.064 Uiso calc U P R 0.329(3) A 2
H H14E 0.4486 0.786 0.8309 0.064 Uiso calc U P R 0.329(3) A 2
H H14F 0.4578 0.6583 0.7922 0.064 Uiso calc U P R 0.329(3) A 2
C C10 0.32202(19) 0.3517(4) 0.50370(19) 0.0355(10) Uani d U . . 1.0 . .
H H10A 0.3341 0.4415 0.4933 0.043 Uiso calc U P R 0.671(3) A 1
H H10B 0.3068 0.3611 0.5377 0.043 Uiso calc U P R 0.671(3) A 1
H H10C 0.2889 0.3136 0.4677 0.043 Uiso calc U P R 0.671(3) A 1
H H10D 0.3326 0.4478 0.5139 0.043 Uiso calc U P R 0.329(3) A 2
H H10E 0.3021 0.3147 0.531 0.043 Uiso calc U P R 0.329(3) A 2
H H10F 0.2933 0.3445 0.4609 0.043 Uiso calc U P R 0.329(3) A 2
C C1 0.4406(3) 0.5936(6) 0.5534(3) 0.0288(13) Uani d U P . 0.671(3) A 1
H H1A 0.468 0.6709 0.5528 0.035 Uiso calc U P R 0.671(3) A 1
H H1B 0.4054 0.592 0.5134 0.035 Uiso calc U P R 0.671(3) A 1
C C2 0.4773(3) 0.4606(6) 0.5613(3) 0.0363(15) Uani d U P . 0.671(3) A 1
H H2A 0.5208 0.4753 0.5896 0.044 Uiso calc U P R 0.671(3) A 1
H H2B 0.4781 0.4307 0.5211 0.044 Uiso calc U P R 0.671(3) A 1
C C3 0.5045(3) 0.2005(8) 0.6284(3) 0.0295(16) Uani d U P . 0.671(3) A 1
C C4 0.5635(3) 0.2768(9) 0.6689(4) 0.046(2) Uani d U P . 0.671(3) A 1
H H4A 0.5935 0.2115 0.6955 0.069 Uiso calc U P R 0.671(3) A 1
H H4B 0.5525 0.3438 0.6944 0.069 Uiso calc U P R 0.671(3) A 1
H H4C 0.5821 0.3238 0.6427 0.069 Uiso calc U P R 0.671(3) A 1
C C5 0.4838(3) 0.1116(7) 0.6707(3) 0.0406(16) Uani d U P . 0.671(3) A 1
H H5A 0.4474 0.0579 0.6461 0.061 Uiso calc U P R 0.671(3) A 1
H H5B 0.4728 0.1696 0.6995 0.061 Uiso calc U P R 0.671(3) A 1
H H5C 0.5178 0.0502 0.6938 0.061 Uiso calc U P R 0.671(3) A 1
C C6 0.5244(8) 0.1073(14) 0.5859(5) 0.031(3) Uani d U P . 0.671(3) A 1
H H6A 0.4902 0.0451 0.564 0.046 Uiso calc U P R 0.671(3) A 1
H H6B 0.5611 0.0543 0.6105 0.046 Uiso calc U P R 0.671(3) A 1
H H6C 0.5346 0.163 0.5559 0.046 Uiso calc U P R 0.671(3) A 1
C C7 0.3797(8) 0.2545(14) 0.5236(7) 0.028(2) Uani d U P . 0.671(3) A 1
C C8 0.3561(3) 0.1168(6) 0.5402(3) 0.0401(17) Uani d U P . 0.671(3) A 1
H H8A 0.3184 0.0882 0.5062 0.06 Uiso calc U P R 0.671(3) A 1
H H8B 0.3466 0.1283 0.5776 0.06 Uiso calc U P R 0.671(3) A 1
H H8C 0.3885 0.0471 0.5473 0.06 Uiso calc U P R 0.671(3) A 1
C C9 0.3986(3) 0.2316(9) 0.4672(3) 0.0491(19) Uani d U P . 0.671(3) A 1
H H9A 0.3635 0.1919 0.4335 0.074 Uiso calc U P R 0.671(3) A 1
H H9B 0.4343 0.1692 0.4783 0.074 Uiso calc U P R 0.671(3) A 1
H H9C 0.4101 0.319 0.4539 0.074 Uiso calc U P R 0.671(3) A 1
C C11 0.4040(3) 0.7635(5) 0.6043(3) 0.0233(12) Uani d U P . 0.671(3) A 1
H H11A 0.3668 0.7873 0.5679 0.028 Uiso calc U P R 0.671(3) A 1
H H11B 0.4398 0.8151 0.6016 0.028 Uiso calc U P R 0.671(3) A 1
C C12 0.3932(2) 0.8060(5) 0.6622(3) 0.0230(12) Uani d U P . 0.671(3) A 1
H H12A 0.369 0.8918 0.6547 0.028 Uiso calc U P R 0.671(3) A 1
H H12B 0.4337 0.8218 0.696 0.028 Uiso calc U P R 0.671(3) A 1
C C13 0.3597(3) 0.7065(6) 0.7657(3) 0.0261(13) Uani d U P . 0.671(3) A 1
C C15 0.3347(3) 0.5866(6) 0.7910(3) 0.0320(14) Uani d U P . 0.671(3) A 1
H H15A 0.2891 0.585 0.7721 0.048 Uiso calc U P R 0.671(3) A 1
H H15B 0.3472 0.5962 0.8357 0.048 Uiso calc U P R 0.671(3) A 1
H H15C 0.3516 0.5015 0.7816 0.048 Uiso calc U P R 0.671(3) A 1
C C16 0.3277(9) 0.8387(19) 0.7739(11) 0.038(4) Uani d U P . 0.671(3) A 1
H H16A 0.3429 0.9153 0.7563 0.057 Uiso calc U P R 0.671(3) A 1
H H16B 0.3373 0.8551 0.8179 0.057 Uiso calc U P R 0.671(3) A 1
H H16C 0.2825 0.8299 0.7528 0.057 Uiso calc U P R 0.671(3) A 1
C C18 0.2215(3) 0.6286(7) 0.6557(3) 0.0324(14) Uani d U P D 0.671(3) A 1
H H18A 0.1798 0.627 0.6236 0.049 Uiso calc U P R 0.671(3) A 1
H H18B 0.22 0.6778 0.6917 0.049 Uiso calc U P R 0.671(3) A 1
H H18C 0.2357 0.535 0.6675 0.049 Uiso calc U P R 0.671(3) A 1
C C19 0.2487(3) 0.8501(6) 0.6181(3) 0.0336(15) Uani d U P D 0.671(3) A 1
H H19A 0.2719 0.8936 0.5952 0.05 Uiso calc U P R 0.671(3) A 1
H H19B 0.2574 0.8978 0.6573 0.05 Uiso calc U P R 0.671(3) A 1
H H19C 0.204 0.8546 0.5938 0.05 Uiso calc U P R 0.671(3) A 1
C C20 0.2587(8) 0.6324(12) 0.5685(6) 0.026(2) Uani d U P D 0.671(3) A 1
H H20A 0.2176 0.657 0.5384 0.039 Uiso calc U P R 0.671(3) A 1
H H20B 0.261 0.5334 0.5744 0.039 Uiso calc U P R 0.671(3) A 1
H H20C 0.2911 0.662 0.5534 0.039 Uiso calc U P R 0.671(3) A 1
N N1 0.4165(2) 0.6150(6) 0.6029(3) 0.0197(11) Uani d U P D 0.671(3) A 1
N N2 0.4716(8) 0.4584(16) 0.7286(9) 0.021(2) Uani d . P . 0.671(3) A 1
P P1 0.44082(17) 0.3285(3) 0.59255(18) 0.0211(6) Uani d . P . 0.671(3) A 1
P P2 0.35026(16) 0.6698(3) 0.68367(17) 0.0165(5) Uani d . P . 0.671(3) A 1
Cl Cl1 0.32117(8) 0.31845(17) 0.65817(8) 0.0248(4) Uani d . P . 0.671(3) A 1
Cl Cl1A 0.41219(18) 0.6494(4) 0.57695(18) 0.0298(9) Uani d . P . 0.329(3) A 2
P P1A 0.4306(4) 0.2919(8) 0.5987(4) 0.0257(13) Uani d . P . 0.329(3) A 2
N N1A 0.3486(5) 0.3445(12) 0.6625(6) 0.024(2) Uani d U P D 0.329(3) A 2
C C1A 0.3459(5) 0.2017(11) 0.6471(5) 0.026(2) Uani d U P . 0.329(3) A 2
H H1C 0.3088 0.185 0.6095 0.031 Uiso calc U P R 0.329(3) A 2
H H1D 0.3411 0.1477 0.681 0.031 Uiso calc U P R 0.329(3) A 2
C C2A 0.4043(6) 0.1525(12) 0.6360(6) 0.030(3) Uani d U P . 0.329(3) A 2
H H2C 0.3943 0.0708 0.6092 0.036 Uiso calc U P R 0.329(3) A 2
H H2D 0.4375 0.1283 0.6755 0.036 Uiso calc U P R 0.329(3) A 2
N N2A 0.4804(16) 0.490(3) 0.7224(18) 0.018(5) Uani d . P . 0.329(3) A 2
P P2A 0.3415(4) 0.6304(6) 0.6897(4) 0.0226(13) Uani d . P . 0.329(3) A 2
C C11A 0.2987(5) 0.3707(11) 0.6876(6) 0.025(2) Uani d U P . 0.329(3) A 2
H H11C 0.2972 0.2932 0.7143 0.03 Uiso calc U P R 0.329(3) A 2
H H11D 0.258 0.3743 0.653 0.03 Uiso calc U P R 0.329(3) A 2
C C9A 0.4093(7) 0.3562(17) 0.4746(6) 0.047(3) Uani d U P . 0.329(3) A 2
H H9D 0.4444 0.3041 0.4717 0.071 Uiso calc U P R 0.329(3) A 2
H H9E 0.4245 0.4434 0.4952 0.071 Uiso calc U P R 0.329(3) A 2
H H9F 0.3789 0.3733 0.4332 0.071 Uiso calc U P R 0.329(3) A 2
C C8A 0.3649(7) 0.1332(15) 0.4926(7) 0.049(4) Uani d U P . 0.329(3) A 2
H H8D 0.3443 0.129 0.4477 0.074 Uiso calc U P R 0.329(3) A 2
H H8E 0.3373 0.0943 0.5119 0.074 Uiso calc U P R 0.329(3) A 2
H H8F 0.4038 0.0812 0.5053 0.074 Uiso calc U P R 0.329(3) A 2
C C7A 0.3784(17) 0.275(3) 0.5117(14) 0.034(4) Uani d U P . 0.329(3) A 2
C C6A 0.5169(16) 0.131(3) 0.5700(10) 0.026(5) Uani d U P . 0.329(3) A 2
H H6D 0.4911 0.0548 0.5737 0.038 Uiso calc U P R 0.329(3) A 2
H H6E 0.5601 0.1007 0.5809 0.038 Uiso calc U P R 0.329(3) A 2
H H6F 0.5011 0.165 0.5275 0.038 Uiso calc U P R 0.329(3) A 2
C C5A 0.5458(6) 0.3685(12) 0.5968(6) 0.035(3) Uani d U P . 0.329(3) A 2
H H5D 0.5276 0.3864 0.5525 0.053 Uiso calc U P R 0.329(3) A 2
H H5E 0.5906 0.3517 0.6088 0.053 Uiso calc U P R 0.329(3) A 2
H H5F 0.5392 0.4478 0.6193 0.053 Uiso calc U P R 0.329(3) A 2
C C4A 0.5485(7) 0.2121(15) 0.6799(7) 0.035(3) Uani d U P . 0.329(3) A 2
H H4D 0.5281 0.1358 0.6921 0.052 Uiso calc U P R 0.329(3) A 2
H H4E 0.5477 0.2928 0.7043 0.052 Uiso calc U P R 0.329(3) A 2
H H4F 0.5919 0.1878 0.6869 0.052 Uiso calc U P R 0.329(3) A 2
C C3A 0.5144(7) 0.2426(16) 0.6123(8) 0.032(3) Uani d U P . 0.329(3) A 2
C C12A 0.3071(6) 0.5005(11) 0.7242(6) 0.029(3) Uani d U P . 0.329(3) A 2
H H12C 0.3348 0.4838 0.7674 0.035 Uiso calc U P R 0.329(3) A 2
H H12D 0.2663 0.5325 0.7241 0.035 Uiso calc U P R 0.329(3) A 2
C C15A 0.4236(7) 0.8464(15) 0.7340(7) 0.046(3) Uani d U P . 0.329(3) A 2
H H15D 0.4473 0.7898 0.7156 0.069 Uiso calc U P R 0.329(3) A 2
H H15E 0.4525 0.8942 0.77 0.069 Uiso calc U P R 0.329(3) A 2
H H15F 0.3989 0.9133 0.7037 0.069 Uiso calc U P R 0.329(3) A 2
C C16A 0.3374(19) 0.846(5) 0.772(2) 0.035(6) Uani d U P . 0.329(3) A 2
H H16D 0.3623 0.9028 0.8069 0.052 Uiso calc U P R 0.329(3) A 2
H H16E 0.3078 0.7917 0.7836 0.052 Uiso calc U P R 0.329(3) A 2
H H16F 0.3145 0.9052 0.7371 0.052 Uiso calc U P R 0.329(3) A 2
C C18A 0.2144(5) 0.7348(16) 0.6486(7) 0.051(4) Uani d U P D 0.329(3) A 2
H H18D 0.1829 0.785 0.6153 0.076 Uiso calc U P R 0.329(3) A 2
H H18E 0.2283 0.7907 0.686 0.076 Uiso calc U P R 0.329(3) A 2
H H18F 0.1963 0.6496 0.6565 0.076 Uiso calc U P R 0.329(3) A 2
C C19A 0.2894(7) 0.8477(11) 0.6093(7) 0.045(3) Uani d U P D 0.329(3) A 2
H H19D 0.2571 0.8787 0.571 0.068 Uiso calc U P R 0.329(3) A 2
H H19E 0.3287 0.8353 0.6026 0.068 Uiso calc U P R 0.329(3) A 2
H H19F 0.2952 0.916 0.6416 0.068 Uiso calc U P R 0.329(3) A 2
C C13A 0.3793(6) 0.7542(16) 0.7541(7) 0.033(3) Uani d U P . 0.329(3) A 2
C C20A 0.2505(15) 0.614(2) 0.5732(11) 0.025(4) Uani d U P D 0.329(3) A 2
H H20D 0.2816 0.6247 0.554 0.037 Uiso calc U P R 0.329(3) A 2
H H20E 0.2095 0.6423 0.5441 0.037 Uiso calc U P R 0.329(3) A 2
H H20F 0.2488 0.5188 0.5848 0.037 Uiso calc U P R 0.329(3) A 2
W W1 0.40654(2) 0.47720(2) 0.65819(2) 0.01725(4) Uani d . . D 1.0 . .

loop_
_atom_site_aniso_label
_atom_site_aniso_U_11
_atom_site_aniso_U_22
_atom_site_aniso_U_33
_atom_site_aniso_U_12
_atom_site_aniso_U_13
_atom_site_aniso_U_23
C17 0.0242(19) 0.029(2) 0.0264(19) 0.0062(15) 0.0022(16) 0.0006(15)
C14 0.042(3) 0.077(4) 0.035(3) 0.011(2) 0.005(2) -0.020(2)
C10 0.033(2) 0.039(2) 0.026(2) -0.0024(18) 0.0019(18) -0.0021(18)
C1 0.041(3) 0.026(3) 0.028(3) -0.014(2) 0.023(3) 0.000(2)
C2 0.050(4) 0.031(3) 0.042(4) -0.012(3) 0.035(3) -0.005(3)
C3 0.026(3) 0.033(4) 0.034(4) 0.000(3) 0.016(3) -0.006(3)
C4 0.027(4) 0.056(5) 0.057(5) 0.000(3) 0.017(3) -0.025(4)
C5 0.036(4) 0.047(4) 0.043(4) 0.013(3) 0.020(3) 0.009(3)
C6 0.035(6) 0.025(6) 0.035(6) 0.005(4) 0.016(5) -0.002(4)
C7 0.035(4) 0.032(5) 0.017(5) -0.002(3) 0.007(4) -0.006(3)
C8 0.033(4) 0.025(3) 0.053(4) -0.011(3) 0.006(3) -0.011(3)
C9 0.047(4) 0.072(5) 0.030(3) 0.005(4) 0.017(3) -0.014(3)
C11 0.025(3) 0.019(3) 0.026(3) -0.004(2) 0.009(2) 0.005(2)
C12 0.025(3) 0.012(2) 0.032(3) -0.004(2) 0.011(2) 0.000(2)
C13 0.031(3) 0.022(3) 0.025(3) 0.002(2) 0.011(3) -0.004(2)
C15 0.037(3) 0.032(3) 0.026(3) 0.004(3) 0.011(3) 0.000(2)
C16 0.053(8) 0.024(4) 0.040(7) 0.012(5) 0.021(6) -0.003(4)
C18 0.022(3) 0.041(4) 0.033(3) 0.004(3) 0.009(3) -0.001(3)
C19 0.035(4) 0.030(3) 0.028(3) 0.010(3) 0.003(3) 0.002(2)
C20 0.019(4) 0.026(5) 0.030(4) -0.008(3) 0.004(3) -0.001(4)
N1 0.023(3) 0.019(3) 0.021(3) -0.008(2) 0.012(2) 0.000(2)
N2 0.021(6) 0.017(7) 0.023(4) -0.002(4) 0.005(3) 0.001(4)
P1 0.0230(14) 0.0210(16) 0.0233(11) -0.0070(10) 0.0134(9) -0.0079(11)
P2 0.0180(11) 0.0114(14) 0.0181(11) -0.0005(10) 0.0040(7) -0.0006(10)
Cl1 0.0258(9) 0.0207(8) 0.0305(8) -0.0083(7) 0.0135(8) -0.0013(6)
Cl1A 0.0378(19) 0.0263(19) 0.028(2) -0.0048(14) 0.0156(17) 0.0132(15)
P1A 0.025(3) 0.027(4) 0.029(3) -0.011(2) 0.0143(18) -0.005(2)
N1A 0.027(6) 0.027(5) 0.025(6) 0.003(4) 0.017(5) 0.006(4)
C1A 0.027(5) 0.021(5) 0.029(6) -0.002(4) 0.010(5) 0.005(4)
C2A 0.038(6) 0.020(6) 0.035(7) -0.002(4) 0.018(5) 0.000(5)
N2A 0.012(8) 0.011(13) 0.026(11) -0.005(7) 0.000(6) -0.004(8)
P2A 0.026(3) 0.016(3) 0.028(2) 0.001(2) 0.0112(17) 0.004(2)
C11A 0.024(5) 0.020(5) 0.037(6) -0.003(4) 0.019(5) 0.003(4)
C9A 0.051(8) 0.058(9) 0.033(7) -0.006(6) 0.015(6) -0.004(6)
C8A 0.045(8) 0.048(7) 0.046(9) -0.007(5) 0.005(7) -0.018(5)
C7A 0.032(6) 0.044(8) 0.016(10) -0.004(5) -0.004(6) -0.008(6)
C6A 0.029(9) 0.013(7) 0.029(8) 0.009(6) 0.003(8) 0.000(6)
C5A 0.035(7) 0.028(6) 0.047(7) -0.008(5) 0.019(6) -0.012(5)
C4A 0.027(7) 0.030(8) 0.045(6) 0.001(6) 0.010(5) -0.007(5)
C3A 0.029(7) 0.024(6) 0.042(7) -0.001(5) 0.013(5) -0.009(5)
C12A 0.035(6) 0.026(6) 0.034(6) 0.005(4) 0.022(5) 0.004(4)
C15A 0.041(7) 0.054(8) 0.046(7) -0.007(6) 0.019(6) -0.014(6)
C16A 0.027(8) 0.048(11) 0.032(12) 0.001(7) 0.013(8) -0.009(8)
C18A 0.031(6) 0.067(10) 0.050(8) 0.012(6) 0.010(6) -0.002(7)
C19A 0.047(8) 0.030(6) 0.049(8) 0.012(5) 0.008(7) 0.013(5)
C13A 0.024(5) 0.041(7) 0.034(6) 0.006(5) 0.012(4) -0.008(5)
C20A 0.025(11) 0.024(7) 0.022(6) 0.000(6) 0.004(6) 0.012(5)
W1 0.01783(7) 0.01485(6) 0.01729(7) -0.00116(6) 0.00427(5) -0.00179(6)

loop_
_atom_type_symbol
_atom_type_description
_atom_type_scat_dispersion_real
_atom_type_scat_dispersion_imag
_atom_type_scat_source
C C 0.0033 0.0016 'International Tables Vol C Tables 4.2.6.8 and 6.1.1.4'
H H 0.0000 0.0000 'International Tables Vol C Tables 4.2.6.8 and 6.1.1.4'
N N 0.0061 0.0033 'International Tables Vol C Tables 4.2.6.8 and 6.1.1.4'
P P 0.1023 0.0942 'International Tables Vol C Tables 4.2.6.8 and 6.1.1.4'
Cl Cl 0.1484 0.1585 'International Tables Vol C Tables 4.2.6.8 and 6.1.1.4'
W W -0.8490 6.8722 'International Tables Vol C Tables 4.2.6.8 and 6.1.1.4'

loop_
_geom_angle_atom_site_label_1
_geom_angle_atom_site_label_2
_geom_angle_atom_site_label_3
_geom_angle_site_symmetry_1
_geom_angle
C18A C17 C20A . 112.4(10)
C19 C17 C20 . 108.8(7)
C19 C17 C18 . 108.3(4)
C20 C17 C18 . 104.7(5)
C18A C17 C19A . 106.1(7)
C20A C17 C19A . 104.5(9)
C19 C17 P2 . 117.1(3)
C20 C17 P2 . 108.1(7)
C18 C17 P2 . 109.2(3)
C18A C17 P2A . 119.0(7)
C20A C17 P2A . 108.1(14)
C19A C17 P2A . 105.4(6)
N1 C1 C2 . 112.2(5)
C1 C2 P1 . 109.7(4)
C5 C3 C6 . 108.5(8)
C5 C3 C4 . 107.2(7)
C6 C3 C4 . 106.4(8)
C5 C3 P1 . 107.0(5)
C6 C3 P1 . 118.6(6)
C4 C3 P1 . 108.7(6)
C9 C7 C8 . 108.6(11)
C9 C7 C10 . 108.0(9)
C8 C7 C10 . 105.5(10)
C9 C7 P1 . 115.8(10)
C8 C7 P1 . 110.3(8)
C10 C7 P1 . 108.2(9)
N1 C11 C12 . 112.6(4)
C11 C12 P2 . 108.8(4)
C14 C13 C15 . 103.2(5)
C14 C13 C16 . 110.8(10)
C15 C13 C16 . 109.7(9)
C14 C13 P2 . 109.6(4)
C15 C13 P2 . 109.2(4)
C16 C13 P2 . 113.9(10)
C1 N1 C11 . 106.8(5)
C1 N1 W1 . 126.5(4)
C11 N1 W1 . 126.7(4)
N2 N2 W1 2_656 163.8(18)
C2 P1 C7 . 104.1(5)
C2 P1 C3 . 104.6(4)
C7 P1 C3 . 110.3(5)
C2 P1 W1 . 97.3(2)
C7 P1 W1 . 117.4(5)
C3 P1 W1 . 119.9(3)
C12 P2 C17 . 101.7(3)
C12 P2 C13 . 105.4(3)
C17 P2 C13 . 110.9(3)
C12 P2 W1 . 96.2(2)
C17 P2 W1 . 117.5(2)
C13 P2 W1 . 120.8(2)
C2A P1A C3A . 102.8(8)
C2A P1A C7A . 104.2(11)
C3A P1A C7A . 110.8(12)
C2A P1A W1 . 95.8(5)
C3A P1A W1 . 121.0(6)
C7A P1A W1 . 117.9(11)
C1A N1A C11A . 107.2(9)
C1A N1A W1 . 128.4(9)
C11A N1A W1 . 124.2(8)
N1A C1A C2A . 112.7(10)
C1A C2A P1A . 107.8(8)
N2A N2A W1 2_656 160.(4)
C12A P2A C13A . 104.3(7)
C12A P2A C17 . 99.9(5)
C13A P2A C17 . 111.8(6)
C12A P2A W1 . 96.7(4)
C13A P2A W1 . 119.1(6)
C17 P2A W1 . 119.9(4)
N1A C11A C12A . 114.1(9)
C10 C7A C8A . 112.(3)
C10 C7A C9A . 103.7(18)
C8A C7A C9A . 115.(2)
C10 C7A P1A . 106.(2)
C8A C7A P1A . 112.4(17)
C9A C7A P1A . 108.(2)
C6A C3A C4A . 114.5(14)
C6A C3A C5A . 107.4(17)
C4A C3A C5A . 107.0(12)
C6A C3A P1A . 111.0(17)
C4A C3A P1A . 109.5(12)
C5A C3A P1A . 107.0(10)
C11A C12A P2A . 109.1(8)
C14 C13A C16A . 111.(2)
C14 C13A C15A . 92.2(10)
C16A C13A C15A . 107.(2)
C14 C13A P2A . 118.2(10)
C16A C13A P2A . 117.(2)
C15A C13A P2A . 107.3(10)
N2A W1 N1A . 118.0(8)
N2 W1 N1 . 114.9(4)
N2A W1 P2A . 101.8(13)
N1A W1 P2A . 83.4(4)
N2 W1 P1 . 99.2(7)
N1 W1 P1 . 81.70(17)
N2A W1 P1A . 100.3(13)
N1A W1 P1A . 80.3(4)
P2A W1 P1A . 156.8(3)
N2 W1 P2 . 101.2(7)
N1 W1 P2 . 80.08(17)
P1 W1 P2 . 156.91(12)
N2 W1 Cl1 . 109.4(3)
N1 W1 Cl1 . 135.67(16)
P1 W1 Cl1 . 93.53(8)
P2 W1 Cl1 . 89.68(8)
N2A W1 Cl1A . 106.2(7)
N1A W1 Cl1A . 135.7(4)
P2A W1 Cl1A . 91.08(17)
P1A W1 Cl1A . 89.26(18)

loop_
_geom_bond_atom_site_label_1
_geom_bond_atom_site_label_2
_geom_bond_site_symmetry_2
_geom_bond_distance
C17 C18A . 1.487(10)
C17 C19 . 1.505(6)
C17 C20A . 1.519(12)
C17 C20 . 1.543(8)
C17 C18 . 1.587(6)
C17 C19A . 1.629(10)
C17 P2 . 1.871(5)
C17 P2A . 1.888(9)
C14 C13A . 1.381(14)
C14 C13 . 1.504(8)
C10 C7A . 1.45(4)
C10 C7 . 1.563(15)
C1 N1 . 1.467(7)
C1 C2 . 1.528(9)
C2 P1 . 1.833(6)
C3 C5 . 1.517(10)
C3 C6 . 1.536(14)
C3 C4 . 1.538(10)
C3 P1 . 1.880(9)
C7 C9 . 1.544(16)
C7 C8 . 1.556(14)
C7 P1 . 1.857(19)
C11 N1 . 1.487(8)
C11 C12 . 1.517(8)
C12 P2 . 1.837(6)
C13 C15 . 1.520(9)
C13 C16 . 1.536(19)
C13 P2 . 1.880(7)
N1 W1 . 1.938(6)
N2 N2 2_656 1.33(4)
N2 W1 . 1.78(2)
P1 W1 . 2.444(4)
P2 W1 . 2.483(4)
Cl1 W1 . 2.5082(16)
Cl1A W1 . 2.576(4)
P1A C2A . 1.837(13)
P1A C3A . 1.902(18)
P1A C7A . 1.95(3)
P1A W1 . 2.468(9)
N1A C1A . 1.442(16)
N1A C11A . 1.492(15)
N1A W1 . 1.893(11)
C1A C2A . 1.536(16)
N2A N2A 2_656 1.27(8)
N2A W1 . 1.82(4)
P2A C12A . 1.834(12)
P2A C13A . 1.880(17)
P2A W1 . 2.417(8)
C11A C12A . 1.504(16)
C9A C7A . 1.53(3)
C8A C7A . 1.46(4)
C6A C3A . 1.49(3)
C5A C3A . 1.538(19)
C4A C3A . 1.51(2)
C15A C13A . 1.56(2)
C16A C13A . 1.49(4)

loop_
_geom_torsion_atom_site_label_1
_geom_torsion_atom_site_label_2
_geom_torsion_atom_site_label_3
_geom_torsion_atom_site_label_4
_geom_torsion_site_symmetry_1
_geom_torsion
N1 C1 C2 P1 . 36.6(6)
N1 C11 C12 P2 . -36.6(6)
C2 C1 N1 C11 . 158.9(5)
C2 C1 N1 W1 . -18.5(7)
C12 C11 N1 C1 . -166.6(5)
C12 C11 N1 W1 . 10.8(7)
C1 C2 P1 C7 . 85.9(7)
C1 C2 P1 C3 . -158.3(5)
C1 C2 P1 W1 . -34.8(5)
C9 C7 P1 C2 . 41.5(9)
C8 C7 P1 C2 . 165.2(8)
C10 C7 P1 C2 . -79.9(7)
C9 C7 P1 C3 . -70.2(9)
C8 C7 P1 C3 . 53.5(10)
C10 C7 P1 C3 . 168.4(5)
C9 C7 P1 W1 . 147.6(7)
C8 C7 P1 W1 . -88.7(9)
C10 C7 P1 W1 . 26.2(8)
C5 C3 P1 C2 . 163.7(5)
C6 C3 P1 C2 . -73.3(9)
C4 C3 P1 C2 . 48.3(6)
C5 C3 P1 C7 . -84.8(7)
C6 C3 P1 C7 . 38.1(10)
C4 C3 P1 C7 . 159.7(6)
C5 C3 P1 W1 . 56.3(6)
C6 C3 P1 W1 . 179.2(8)
C4 C3 P1 W1 . -59.2(6)
C11 C12 P2 C17 . -80.3(4)
C11 C12 P2 C13 . 163.9(4)
C11 C12 P2 W1 . 39.6(4)
C19 C17 P2 C12 . -38.2(5)
C20 C17 P2 C12 . 85.0(5)
C18 C17 P2 C12 . -161.7(4)
C19 C17 P2 C13 . 73.4(5)
C20 C17 P2 C13 . -163.4(5)
C18 C17 P2 C13 . -50.0(4)
C19 C17 P2 W1 . -141.7(4)
C20 C17 P2 W1 . -18.4(5)
C18 C17 P2 W1 . 94.9(3)
C14 C13 P2 C12 . -58.6(5)
C15 C13 P2 C12 . -170.8(4)
C16 C13 P2 C12 . 66.2(9)
C14 C13 P2 C17 . -167.9(4)
C15 C13 P2 C17 . 79.8(5)
C16 C13 P2 C17 . -43.2(9)
C14 C13 P2 W1 . 48.5(5)
C15 C13 P2 W1 . -63.8(5)
C16 C13 P2 W1 . 173.2(9)
C11A N1A C1A C2A . -165.7(10)
W1 N1A C1A C2A . 10.5(16)
N1A C1A C2A P1A . -35.6(13)
C3A P1A C2A C1A . 161.7(9)
C7A P1A C2A C1A . -82.7(14)
W1 P1A C2A C1A . 38.0(9)
C18A C17 P2A C12A . 45.4(9)
C20A C17 P2A C12A . -84.5(10)
C19A C17 P2A C12A . 164.3(7)
C18A C17 P2A C13A . -64.5(9)
C20A C17 P2A C13A . 165.7(10)
C19A C17 P2A C13A . 54.4(8)
C18A C17 P2A W1 . 149.0(7)
C20A C17 P2A W1 . 19.2(9)
C19A C17 P2A W1 . -92.1(6)
C1A N1A C11A C12A . 161.6(10)
W1 N1A C11A C12A . -14.7(15)
N1A C11A C12A P2A . 35.2(13)
C13A P2A C12A C11A . -157.3(9)
C17 P2A C12A C11A . 87.1(9)
W1 P2A C12A C11A . -35.0(9)
C12A P2A C13A C14 . 63.5(12)
C17 P2A C13A C14 . 170.5(9)
W1 P2A C13A C14 . -42.7(13)
C12A P2A C13A C16A . -74.(2)
C17 P2A C13A C16A . 33.(2)
W1 P2A C13A C16A . -180.(2)
C12A P2A C13A C15A . 165.8(9)
C17 P2A C13A C15A . -87.2(10)
W1 P2A C13A C15A . 59.6(11)
N2 N2 W1 N1 2_656 -25.(4)
N2 N2 W1 P1 2_656 60.(4)
N2 N2 W1 P2 2_656 -110.(4)
N2 N2 W1 Cl1 2_656 157.(4)
N2A N2A W1 N1A 2_656 -37.(5)
N2A N2A W1 P2A 2_656 51.(4)
N2A N2A W1 P1A 2_656 -122.(4)
N2A N2A W1 Cl1A 2_656 146.(4)
C1A N1A W1 N2A . -83.6(19)
C11A N1A W1 N2A . 92.0(18)
C1A N1A W1 P2A . 176.5(12)
C11A N1A W1 P2A . -7.9(10)
C1A N1A W1 P1A . 13.0(11)
C11A N1A W1 P1A . -171.4(11)
C1A N1A W1 Cl1A . 91.8(12)
C11A N1A W1 Cl1A . -92.6(11)
